data_1000103
loop_
_publ_author_name
'Hemon, A'
'Le Bail, A'
'Courbion, G'

_publ_section_title
;
Crystal structure approach of KCaAl~2~F~9~. A new hexagonaltungsten-
bronze related structure
;
_journal_coden_ASTM EJSCE5
_journal_name_full
;
European Journal of Solid State Inorganic Chemistry
;
_journal_page_first 415
_journal_page_last 426
_journal_volume 30
_journal_year 1993
_chemical_formula_structural 'K Ca Al2 F9'
_chemical_formula_sum 'Al2 Ca F9 K'
_chemical_name_systematic 'Potassium calcium dialuminium fluoride'
_space_group_IT_number 20
_symmetry_cell_setting orthorhombic
_symmetry_Int_Tables_number 20
_symmetry_space_group_name_Hall 'C 2c 2'
_symmetry_space_group_name_H-M 'C 2 2 21'
_cell_angle_alpha 90
_cell_angle_beta 90
_cell_angle_gamma 90
_cell_formula_units_Z 12
_cell_length_a 12.343(2)
_cell_length_b 7.152(1)
_cell_length_c 22.679(4)
_cell_volume 2002.0
_refine_ls_R_factor_all 0.079
_cod_database_code 1000103

loop_
_symmetry_equiv_pos_as_xyz
x,y,z
x,-y,-z
-x,-y,1/2+z
-x,y,1/2-z
1/2+x,1/2+y,z
1/2+x,1/2-y,-z
1/2-x,1/2-y,1/2+z
1/2-x,1/2+y,1/2-z

loop_
_atom_site_aniso_label
_atom_site_aniso_U_11
_atom_site_aniso_U_12
_atom_site_aniso_U_13
_atom_site_aniso_U_22
_atom_site_aniso_U_23
_atom_site_aniso_U_33
K1 0.0190(17) 0. 0. 0.0332(23) -0.0011(16) 0.0168(17)
K2 0.0214(11) -0.0013(11) 0.0005(14) 0.0242(12) 0.0036(13) 0.0166(10)
Ca1 0.0134(11) -0.0059(8) 0.0007(9) 0.0125(10) 0.0007(7) 0.0081(10)
Ca2 0.0188(16) 0. -0.0002(11) 0.0011(10) 0. 0.0058(16)
Al1 0.0074(13) -0.0028(13) -0.0015(12) 0.0044(11) -0.0035(10) 0.0071(18)
Al2 0.0027(15) -0.0001(11) -0.0012(12) 0.0050(12) -0.0001(10) 0.0071(14)
Al3 0.0072(13) -0.0015(14) -0.0007(10) 0.0080(12) -0.0003(13) 0.0053(16)
F1 0.0320(38) 0.0089(30) -0.0034(30) 0.0184(37) -0.0056(26) 0.0071(34)
F2 0.0343(41) 0.0036(52) 0.0005(30) 0.0756(60) -0.0061(40) 0.0053(36)
F3 0.0322(55) 0. 0. 0.0403(59) 0.0008(43) 0.0066(50)
F4 0.0269(36) 0.0101(25) -0.0053(35) 0.0101(24) 0.0001(28) 0.0056(27)
F5 0.0449(49) 0.0056(30) 0.0061(31) 0.0086(27) -0.0024(22) 0.0069(33)
F6 0.0273(40) 0.0025(11) -0.0016(34) 0.0137(31) 0.0057(30) 0.0218(35)
F7 0.0263(37) -0.0092(29) -0.0006(32) 0.0083(28) -0.0065(28) 0.0265(40)
F8 0.0102(32) -0.0029(26) 0.0002(29) 0.0158(28) 0.0022(29) 0.0256(36)
F9 0.0166(36) 0.0027(27) 0.0008(31) 0.0081(27) 0.0038(26) 0.0279(38)
F10 0.0163(38) -0.0101(32) -0.0075(36) 0.0256(39) 0.0058(35) 0.0392(53)
F11 0.0189(35) 0.0128(31) -0.0028(32) 0.0221(36) -0.0097(30) 0.0223(41)
F12 0.0284(40) 0.0105(28) 0.0047(30) 0.0092(29) 0.0019(25) 0.0160(34)
F13 0.0222(34) -0.0107(24) 0.0057(27) 0.0087(29) -0.0009(22) 0.0103(31)
F14 0.0363(38) 0.0040(29) 0.0032(27) 0.0067(24) -0.0001(20) 0.0092(28)

loop_
_atom_site_label
_atom_site_type_symbol
_atom_site_symmetry_multiplicity
_atom_site_Wyckoff_symbol
_atom_site_fract_x
_atom_site_fract_y
_atom_site_fract_z
_atom_site_occupancy
_atom_site_attached_hydrogens
_atom_site_calc_flag
K1 K1+ 4 a 0.0094(4) 0. 0. 1. 0 d
K2 K1+ 8 c -0.0218(2) 0.0143(4) 0.1667(2) 1. 0 d
Ca1 Ca2+ 8 c 0.2443(3) 0.2583(4) 0.0834(2) 1. 0 d
Ca2 Ca2+ 4 b 0. 0.5201(4) 0.25 1. 0 d
Al1 Al3+ 8 c -0.0080(3) 0.4991(5) 0.0799(2) 1. 0 d
Al2 Al3+ 8 c 0.2398(3) 0.2428(5) -0.0864(2) 1. 0 d
Al3 Al3+ 8 c 0.2481(4) 0.7696(5) 0.2468(2) 1. 0 d
F1 F1- 8 c 0.2092(7) 0.7848(12) 0.0106(3) 1. 0 d
F2 F1- 8 c -0.0289(8) 0.5124(18) 0.1558(4) 1. 0 d
F3 F1- 4 a 0.5132(11) 0. 0. 1. 0 d
F4 F1- 8 c 0.2713(6) 0.7326(9) 0.1669(4) 1. 0 d
F5 F1- 8 c 0.2751(8) 0.3134(10) 0.1773(3) 1. 0 d
F6 F1- 8 c 0.0539(7) 0.2796(11) 0.0841(4) 1. 0 d
F7 F1- 8 c -0.0675(7) 0.2725(11) -0.0702(4) 1. 0 d
F8 F1- 8 c 0.8902(7) 0.2464(10) 0.2574(4) 1. 0 d
F9 F1- 8 c 0.8914(7) 0.7792(10) 0.2681(4) 1. 0 d
F10 F1- 8 c 0.1262(7) 0.6017(12) 0.0939(5) 1. 0 d
F11 F1- 8 c 0.1421(7) 0.4030(11) 0.4284(4) 1. 0 d
F12 F1- 8 c 0.1660(7) -0.0402(11) 0.1034(3) 1. 0 d
F13 F1- 8 c 0.1805(7) 0.054(1) 0.4269(3) 1. 0 d
F14 F1- 8 c 0.2318(7) 0.5180(9) 0.2617(3) 1. 0 d

loop_
_atom_type_symbol
_atom_type_oxidation_number
K1+ 1.000
Ca2+ 2.000
Al3+ 3.000
F1- -1.000
